data_2104040
loop_
_publ_author_name
'Redhammer, G\"unther J.'
'Ohashi, Haruo'
'Roth, Georg'

_publ_section_title
;
 Single-crystal structure refinement of NaTiSi~2~O~6~ clinopyroxene at
 low temperatures (298<<i>T</i><100K)
;
_journal_issue 6
_journal_name_full 'Acta Crystallographica Section B'
_journal_page_first 730
_journal_page_last 746
_journal_paper_doi 10.1107/S0108768103022018
_journal_volume 59
_journal_year 2003
_chemical_formula_moiety 'O6 Na1 Si2 Ti1'
_chemical_formula_sum 'Na O6 Si2 Ti'
_chemical_formula_weight 223.07
_space_group_IT_number 2
_symmetry_space_group_name_Hall '-P 1'
_symmetry_space_group_name_H-M 'P -1'
_audit_creation_method 'WinGX routine CIF_UPDATE'
_cell_angle_alpha 84.70(2)
_cell_angle_beta 77.70(2)
_cell_angle_gamma 77.75(2)
_cell_formula_units_Z 2
_cell_length_a 5.2993(16)
_cell_length_b 6.5396(19)
_cell_length_c 6.600(2)
_cell_measurement_reflns_used 1856
_cell_measurement_temperature 160.0(10)
_cell_measurement_theta_max 32.28
_cell_measurement_theta_min 2.1
_cell_volume 218.12(12)
_computing_cell_refinement 'STOE X-AREA'
_computing_data_collection 'STOE X-AREA'
_computing_data_reduction 'STOE X-AREA'
_computing_structure_refinement 'shelxl-97 (sheldrick, 1997b)'
_computing_structure_solution 'SHELXS-97 (Sheldrick, 1997a)'
_diffrn_measured_fraction_theta_full 0.915
_diffrn_measured_fraction_theta_max 0.915
_diffrn_measurement_device '2-circle goniometer'
_diffrn_measurement_device_type 'STOE IPDS 2'
_diffrn_measurement_method 'rotation method'
_diffrn_radiation_type mok\a
_diffrn_radiation_wavelength 0.71073
_diffrn_reflns_av_R_equivalents 0.0333
_diffrn_reflns_limit_h_max 6
_diffrn_reflns_limit_h_min -6
_diffrn_reflns_limit_k_max 8
_diffrn_reflns_limit_k_min -7
_diffrn_reflns_limit_l_max 8
_diffrn_reflns_limit_l_min -8
_diffrn_reflns_number 1507
_diffrn_reflns_theta_full 26.36
_diffrn_reflns_theta_max 26.36
_diffrn_reflns_theta_min 4.02
_exptl_absorpt_coefficient_mu 2.559
_exptl_absorpt_correction_type none
_exptl_crystal_colour blue
_exptl_crystal_density_diffrn 3.397
_exptl_crystal_density_method 'not measured'
_exptl_crystal_description prismatic
_exptl_crystal_F_000 218
_exptl_crystal_size_max 0.17
_exptl_crystal_size_mid 0.10
_exptl_crystal_size_min 0.08
_refine_diff_density_max 0.409
_refine_diff_density_min -0.394
_refine_ls_extinction_method none
_refine_ls_goodness_of_fit_ref 1.098
_refine_ls_matrix_type full
_refine_ls_number_parameters 48
_refine_ls_number_reflns 811
_refine_ls_number_restraints 8
_refine_ls_restrained_S_all 1.102
_refine_ls_R_factor_gt 0.0256
_refine_ls_shift/su_max 0
_refine_ls_structure_factor_coef Fsqd
_refine_ls_weighting_details 'calc w=1/[\s^2^(Fo^2^)+(0.0130P)^2^+0.3959P] where P=(Fo^2^+2Fc^2^)/3'
_refine_ls_weighting_scheme calc
_refine_ls_wR_factor_ref 0.0525
_reflns_number_gt 677
_reflns_number_total 811
_reflns_threshold_expression >2sigma(I)
_cod_data_source_file ws5001.cif
_cod_data_source_block 160
_cod_original_cell_volume 218.11(11)
_cod_original_formula_sum 'Na1 O6 Si2 Ti1'
_cod_database_code 2104040
_cod_database_fobs_code 2104040

loop_
_symmetry_equiv_pos_as_xyz
'x, y, z'
'-x, -y, -z'

loop_
_atom_site_label
_atom_site_fract_x
_atom_site_fract_y
_atom_site_fract_z
_atom_site_U_iso_or_equiv
_atom_site_adp_type
_atom_site_calc_flag
_atom_site_refinement_flags
_atom_site_occupancy
_atom_site_type_symbol
Na1 0.7579(6) 0.8034(4) 0.6992(4) 0.0075(3) Uani d . 1 Na
Ti1 0.2571(2) 0.59790(17) 0.90436(18) 0.00119(13) Uiso d . 1 Ti
Si1 0.7417(3) 0.3002(2) 0.6149(2) 0.0014(3) Uiso d D 1 Si
Si2 1.2409(3) 0.1223(2) 0.7951(3) 0.0010(3) Uiso d D 1 Si
O1 0.8053(6) 0.3932(6) 0.3832(6) 0.0038(8) Uiso d D 1 O
O2 0.6455(6) 0.4644(6) 0.8000(6) 0.0025(7) Uiso d D 1 O
O3 0.5181(7) 0.1547(6) 0.6409(7) 0.0027(7) Uiso d D 1 O
O4 1.0128(7) 0.1391(7) 0.6579(7) 0.0038(7) Uiso d D 1 O
O5 1.1481(6) 0.3055(6) 0.9607(6) 0.0027(7) Uiso d D 1 O
O6 1.3031(7) -0.1125(6) 0.8932(7) 0.0036(8) Uiso d D 1 O

loop_
_atom_site_aniso_label
_atom_site_aniso_U_11
_atom_site_aniso_U_22
_atom_site_aniso_U_33
_atom_site_aniso_U_12
_atom_site_aniso_U_13
_atom_site_aniso_U_23
Na1 0.0059(6) 0.0047(12) 0.0098(14) 0.0022(8) -0.0008(8) 0.0011(5)

loop_
_atom_type_symbol
_atom_type_description
_atom_type_scat_dispersion_real
_atom_type_scat_dispersion_imag
_atom_type_scat_source
Na Na 0.0362 0.0249 'International Tables Vol C Tables 4.2.6.8 and 6.1.1.4'
Ti Ti 0.2776 0.4457 'International Tables Vol C Tables 4.2.6.8 and 6.1.1.4'
Si Si 0.0817 0.0704 'International Tables Vol C Tables 4.2.6.8 and 6.1.1.4'
O O 0.0106 0.006 'International Tables Vol C Tables 4.2.6.8 and 6.1.1.4'

loop_
_geom_angle_atom_site_label_1
_geom_angle_atom_site_label_2
_geom_angle_atom_site_label_3
_geom_angle_site_symmetry_1
_geom_angle_site_symmetry_3
_geom_angle
O1 Na1 O5 2_766 2_767 78.11(15)
O1 Na1 O2 2_766 . 83.88(15)
O5 Na1 O2 2_767 . 70.84(8)
O1 Na1 O3 2_766 1_565 138.87(15)
O5 Na1 O3 2_767 1_565 119.2(2)
O2 Na1 O3 . 1_565 135.92(17)
O1 Na1 O4 2_766 2_766 65.35(15)
O5 Na1 O4 2_767 2_766 140.17(17)
O2 Na1 O4 . 2_766 117.9(2)
O3 Na1 O4 1_565 2_766 82.80(8)
O1 Na1 O6 2_766 1_465 156.22(9)
O5 Na1 O6 2_767 1_465 83.03(15)
O2 Na1 O6 . 1_465 76.30(15)
O3 Na1 O6 1_565 1_465 63.82(15)
O4 Na1 O6 2_766 1_465 136.18(16)
O1 Na1 O4 2_766 1_565 83.09(15)
O5 Na1 O4 2_767 1_565 93.29(17)
O2 Na1 O4 . 1_565 161.26(15)
O3 Na1 O4 1_565 1_565 60.31(14)
O4 Na1 O4 2_766 1_565 67.98(18)
O6 Na1 O4 1_465 1_565 112.55(18)
O1 Na1 O3 2_766 2_666 112.87(17)
O5 Na1 O3 2_767 2_666 157.40(15)
O2 Na1 O3 . 2_666 90.17(15)
O3 Na1 O3 1_565 2_666 66.35(17)
O4 Na1 O3 2_766 2_666 59.55(14)
O6 Na1 O3 1_465 2_666 80.55(14)
O4 Na1 O3 1_565 2_666 107.30(7)
O1 Na1 Si1 2_766 2_766 31.85(10)
O5 Na1 Si1 2_767 2_766 108.40(13)
O2 Na1 Si1 . 2_766 102.78(15)
O3 Na1 Si1 1_565 2_766 112.15(11)
O4 Na1 Si1 2_766 2_766 33.53(10)
O6 Na1 Si1 1_465 2_766 167.72(16)
O4 Na1 Si1 1_565 2_766 72.14(12)
O3 Na1 Si1 2_666 2_766 87.22(12)
O1 Na1 Si2 2_766 1_465 170.08(14)
O5 Na1 Si2 2_767 1_465 102.90(15)
O2 Na1 Si2 . 1_465 105.84(13)
O3 Na1 Si2 1_565 1_465 32.30(10)
O4 Na1 Si2 2_766 1_465 110.45(11)
O6 Na1 Si2 1_465 1_465 31.54(10)
O4 Na1 Si2 1_565 1_465 87.00(12)
O3 Na1 Si2 2_666 1_465 69.84(11)
Si1 Na1 Si2 2_766 1_465 142.97(5)
O1 Na1 Ti1 2_766 1_655 38.10(11)
O5 Na1 Ti1 2_767 1_655 41.42(10)
O2 Na1 Ti1 . 1_655 82.06(9)
O3 Na1 Ti1 1_565 1_655 135.78(15)
O4 Na1 Ti1 2_766 1_655 99.19(13)
O6 Na1 Ti1 1_465 1_655 124.42(13)
O4 Na1 Ti1 1_565 1_655 79.37(11)
O3 Na1 Ti1 2_666 1_655 150.40(15)
Si1 Na1 Ti1 2_766 1_655 67.01(7)
Si2 Na1 Ti1 1_465 1_655 139.76(13)
O1 Na1 Ti1 2_766 . 123.45(12)
O5 Na1 Ti1 2_767 . 79.30(10)
O2 Na1 Ti1 . . 39.69(9)
O3 Na1 Ti1 1_565 . 97.24(12)
O4 Na1 Ti1 2_766 . 133.97(16)
O6 Na1 Ti1 1_465 . 37.35(11)
O4 Na1 Ti1 1_565 . 149.30(16)
O3 Na1 Ti1 2_666 . 78.23(10)
Si1 Na1 Ti1 2_766 . 138.51(12)
Si2 Na1 Ti1 1_465 . 66.17(7)
Ti1 Na1 Ti1 1_655 . 111.11(4)
O6 Ti1 O1 1_465 2_666 95.71(9)
O6 Ti1 O2 1_465 . 97.19(16)
O1 Ti1 O2 2_666 . 89.60(16)
O6 Ti1 O5 1_465 1_455 169.34(17)
O1 Ti1 O5 2_666 1_455 89.36(17)
O2 Ti1 O5 . 1_455 92.21(15)
O6 Ti1 O2 1_465 2_667 92.32(17)
O1 Ti1 O2 2_666 2_667 170.33(18)
O2 Ti1 O2 . 2_667 84.05(17)
O5 Ti1 O2 1_455 2_667 83.62(8)
O6 Ti1 O5 1_465 2_667 89.87(16)
O1 Ti1 O5 2_666 2_667 94.28(16)
O2 Ti1 O5 . 2_667 171.58(10)
O5 Ti1 O5 1_455 2_667 80.38(17)
O2 Ti1 O5 2_667 2_667 91.12(15)
O6 Ti1 Ti1 1_465 2_667 96.36(12)
O1 Ti1 Ti1 2_666 2_667 131.84(14)
O2 Ti1 Ti1 . 2_667 42.67(11)
O5 Ti1 Ti1 1_455 2_667 87.13(10)
O2 Ti1 Ti1 2_667 2_667 41.38(10)
O5 Ti1 Ti1 2_667 2_667 132.12(13)
O6 Ti1 Na1 1_465 1_455 83.30(12)
O1 Ti1 Na1 2_666 1_455 47.47(12)
O2 Ti1 Na1 . 1_455 136.56(13)
O5 Ti1 Na1 1_455 1_455 93.35(11)
O2 Ti1 Na1 2_667 1_455 139.39(13)
O5 Ti1 Na1 2_667 1_455 48.70(12)
Ti1 Ti1 Na1 2_667 1_455 179.13(7)
O6 Ti1 Na1 1_465 . 49.59(13)
O1 Ti1 Na1 2_666 . 85.62(12)
O2 Ti1 Na1 . . 48.68(12)
O5 Ti1 Na1 1_455 . 140.49(13)
O2 Ti1 Na1 2_667 . 95.56(11)
O5 Ti1 Na1 2_667 . 139.04(13)
Ti1 Ti1 Na1 2_667 . 68.11(5)
Na1 Ti1 Na1 1_455 . 111.11(4)
O6 Ti1 Ti1 1_465 2_567 129.54(13)
O1 Ti1 Ti1 2_666 2_567 92.40(12)
O2 Ti1 Ti1 . 2_567 132.66(12)
O5 Ti1 Ti1 1_455 2_567 40.58(10)
O2 Ti1 Ti1 2_667 2_567 86.60(10)
O5 Ti1 Ti1 2_667 2_567 39.80(11)
Ti1 Ti1 Ti1 2_667 2_567 114.20(4)
Na1 Ti1 Ti1 1_455 2_567 66.58(5)
Na1 Ti1 Ti1 . 2_567 177.66(5)
O6 Ti1 Na1 1_465 2_667 133.39(15)
O1 Ti1 Na1 2_666 2_667 130.78(14)
O2 Ti1 Na1 . 2_667 87.57(12)
O5 Ti1 Na1 1_455 2_667 41.75(12)
O2 Ti1 Na1 2_667 2_667 41.87(12)
O5 Ti1 Na1 2_667 2_667 84.23(12)
Ti1 Ti1 Na1 2_667 2_667 57.62(5)
Na1 Ti1 Na1 1_455 2_667 123.16(5)
Na1 Ti1 Na1 . 2_667 125.73(4)
Ti1 Ti1 Na1 2_567 2_667 56.58(5)
O1 Si1 O2 . . 117.8(2)
O1 Si1 O3 . . 110.6(2)
O2 Si1 O3 . . 107.2(2)
O1 Si1 O4 . . 106.9(2)
O2 Si1 O4 . . 107.8(2)
O3 Si1 O4 . . 105.7(2)
O1 Si1 Na1 . 2_766 52.15(14)
O2 Si1 Na1 . 2_766 132.71(15)
O3 Si1 Na1 . 2_766 119.59(18)
O4 Si1 Na1 . 2_766 54.84(16)
O1 Si1 Na1 . 1_545 119.39(18)
O2 Si1 Na1 . 1_545 122.57(17)
O3 Si1 Na1 . 1_545 46.62(15)
O4 Si1 Na1 . 1_545 59.24(16)
Na1 Si1 Na1 2_766 1_545 88.23(7)
O1 Si1 Na1 . . 79.31(17)
O2 Si1 Na1 . . 40.48(15)
O3 Si1 Na1 . . 137.27(16)
O4 Si1 Na1 . . 110.73(17)
Na1 Si1 Na1 2_766 . 99.63(9)
Na1 Si1 Na1 1_545 . 159.98(10)
O6 Si2 O5 . . 115.6(2)
O6 Si2 O4 . . 108.8(2)
O5 Si2 O4 . . 108.8(2)
O6 Si2 O3 . 1_655 104.8(2)
O5 Si2 O3 . 1_655 109.1(2)
O4 Si2 O3 . 1_655 109.5(2)
O6 Si2 Na1 . 1_645 52.96(14)
O5 Si2 Na1 . 1_645 130.20(15)
O4 Si2 Na1 . 1_645 120.82(19)
O3 Si2 Na1 1_655 1_645 51.93(15)
O6 Si2 Na1 . 2_766 119.34(18)
O5 Si2 Na1 . 2_766 124.69(17)
O4 Si2 Na1 . 2_766 46.91(16)
O3 Si2 Na1 1_655 2_766 62.65(16)
Na1 Si2 Na1 1_645 2_766 89.74(7)
O6 Si2 Na1 . 2_767 76.96(17)
O5 Si2 Na1 . 2_767 40.05(15)
O4 Si2 Na1 . 2_767 135.12(18)
O3 Si2 Na1 1_655 2_767 111.66(17)
Na1 Si2 Na1 1_645 2_767 98.56(9)
Na1 Si2 Na1 2_766 2_767 163.27(10)
Si1 O1 Ti1 . 2_666 147.0(2)
Si1 O1 Na1 . 2_766 96.00(18)
Ti1 O1 Na1 2_666 2_766 94.43(17)
Si1 O2 Ti1 . . 123.02(19)
Si1 O2 Ti1 . 2_667 123.9(2)
Ti1 O2 Ti1 . 2_667 95.95(17)
Si1 O2 Na1 . . 113.6(2)
Ti1 O2 Na1 . . 91.63(16)
Ti1 O2 Na1 2_667 . 102.54(17)
Si2 O3 Si1 1_455 . 139.9(3)
Si2 O3 Na1 1_455 1_545 95.77(19)
Si1 O3 Na1 . 1_545 103.77(18)
Si2 O3 Na1 1_455 2_666 87.09(16)
Si1 O3 Na1 . 2_666 115.25(19)
Na1 O3 Na1 1_545 2_666 113.65(17)
Si2 O4 Si1 . . 139.7(3)
Si2 O4 Na1 . 2_766 103.8(2)
Si1 O4 Na1 . 2_766 91.63(19)
Si2 O4 Na1 . 1_545 116.8(2)
Si1 O4 Na1 . 1_545 90.01(17)
Na1 O4 Na1 2_766 1_545 112.02(18)
Si2 O5 Ti1 . 1_655 123.5(2)
Si2 O5 Ti1 . 2_667 120.4(2)
Ti1 O5 Ti1 1_655 2_667 99.62(17)
Si2 O5 Na1 . 2_767 114.3(2)
Ti1 O5 Na1 1_655 2_767 103.00(17)
Ti1 O5 Na1 2_667 2_767 89.87(17)
Si2 O6 Ti1 . 1_645 148.4(2)
Si2 O6 Na1 . 1_645 95.50(18)
Ti1 O6 Na1 1_645 1_645 93.06(17)

loop_
_geom_bond_atom_site_label_1
_geom_bond_atom_site_label_2
_geom_bond_site_symmetry_2
_geom_bond_distance
Na1 O1 2_766 2.374(5)
Na1 O5 2_767 2.413(5)
Na1 O2 . 2.415(4)
Na1 O3 1_565 2.418(5)
Na1 O4 2_766 2.446(5)
Na1 O6 1_465 2.451(5)
Na1 O4 1_565 2.777(5)
Na1 O3 2_666 2.893(5)
Na1 Si1 2_766 2.990(4)
Na1 Si2 1_465 3.056(4)
Na1 Ti1 1_655 3.212(3)
Na1 Ti1 . 3.214(3)
Ti1 O6 1_465 1.953(4)
Ti1 O1 2_666 1.988(4)
Ti1 O2 . 2.053(4)
Ti1 O5 1_455 2.092(4)
Ti1 O2 2_667 2.105(4)
Ti1 O5 2_667 2.125(4)
Ti1 Ti1 2_667 3.089(2)
Ti1 Na1 1_455 3.212(3)
Ti1 Ti1 2_567 3.221(2)
Ti1 Na1 2_667 3.5313(18)
Si1 O1 . 1.587(4)
Si1 O2 . 1.628(4)
Si1 O3 . 1.644(4)
Si1 O4 . 1.652(4)
Si1 Na1 2_766 2.990(4)
Si1 Na1 1_545 3.231(3)
Si2 O6 . 1.606(4)
Si2 O5 . 1.623(4)
Si2 O4 . 1.639(4)
Si2 O3 1_655 1.641(4)
Si2 Na1 1_645 3.056(4)
Si2 Na1 2_766 3.253(3)
Si2 Na1 2_767 3.418(4)
O1 Ti1 2_666 1.988(4)
O1 Na1 2_766 2.374(5)
O2 Ti1 2_667 2.105(4)
O3 Si2 1_455 1.641(4)
O3 Na1 1_545 2.418(5)
O3 Na1 2_666 2.893(5)
O4 Na1 2_766 2.446(5)
O4 Na1 1_545 2.777(5)
O5 Ti1 1_655 2.092(4)
O5 Ti1 2_667 2.125(4)
O5 Na1 2_767 2.413(5)
O6 Ti1 1_645 1.953(4)
O6 Na1 1_645 2.451(5)
